data_4030421
loop_
_publ_author_name
'Cotton, F.A.'
'Falvello, L.R.'
'Murillo, C.A.'
'Schultz, A.J.'

_publ_section_title
;
 The neutron crystal structure of the saccharinate complex
 [Cu(C7H4NO3S)2(H2O)4].2H2O
;
_journal_name_full 'European Journal of Solid State and Inorganic Chemistry'
_journal_page_first 311
_journal_page_last 320
_journal_volume 29
_journal_year 1992
_chemical_formula_sum 'C14 H20 Cu N2 O12 S2'
_chemical_formula_weight 536.01
_space_group_IT_number 14
_symmetry_cell_setting monoclinic
_symmetry_Int_Tables_number 14
_symmetry_space_group_name_Hall '-P 2ybc'
_symmetry_space_group_name_H-M 'P 1 21/c 1'
_cell_angle_alpha 90
_cell_angle_beta 101.19(3)
_cell_angle_gamma 90
_cell_formula_units_Z 4
_cell_length_a 8.208(2)
_cell_length_b 16.146(4)
_cell_length_c 7.161(2)
_cell_volume 931.0(4)
_diffrn_ambient_temperature 15
_diffrn_radiation_probe neutron
_diffrn_radiation_type white
_exptl_absorpt_coefficient_mu 1.497
_exptl_crystal_density_diffrn 1.912
_refine_ls_goodness_of_fit_all 1.101
_refine_ls_number_parameters 182
_refine_ls_number_reflns 2900
_refine_ls_R_factor_gt 0.047
_refine_ls_R_I_factor 0.083
_refine_ls_wR_factor_gt 0.094
_cod_data_source_file EJSSIC-1992-29-311-320.cif
_cod_data_source_block saccharinate-Cu-complex
_cod_original_sg_symbol_H-M 'P 21/c'
_cod_database_code 4030421

loop_
_symmetry_equiv_pos_site_id
_symmetry_equiv_pos_as_xyz
1 x,y,z
2 -x,1/2+y,1/2-z
3 -x,-y,-z
4 x,1/2-y,1/2+z

loop_
_atom_site_label
_atom_site_type_symbol
_atom_site_thermal_displace_type
_atom_site_fract_x
_atom_site_fract_y
_atom_site_fract_z
_atom_site_occupancy
_atom_site_U_iso_or_equiv
Cu Cu Uiso 0.00000 0.00000 0.00000 1.000 0.0018(2)
S S Uiso 0.3297(3) -0.0553(2) 0.2836(4) 1.000 0.0032(4)
O1 O Uiso 0.4281(2) -0.01420(10) 0.1669(2) 1.000 0.0049(2)
OW1 O Uiso 0.1144(2) 0.08810(10) 0.1570(2) 1.000 0.0044(2)
O2 O Uiso 0.3018(2) -0.01130(10) 0.4487(2) 1.000 0.0044(2)
OW2 O Uiso -0.1994(2) -0.02390(10) 0.2059(2) 1.000 0.0068(2)
O3 O Uiso 0.0171(2) -0.20520(10) 0.0685(2) 1.000 0.0050(2)
N N Uiso 0.15430(10) -0.08464(7) 0.15300(10) 1.000 0.0037(1)
C1 C Uiso 0.5555(2) -0.17690(10) 0.4490(2) 1.000 0.0041(2)
C2 C Uiso 0.5855(2) -0.26100(10) 0.4684(2) 1.000 0.0047(2)
C3 C Uiso 0.4681(2) -0.31860(10) 0.3862(2) 1.000 0.0054(2)
C4 C Uiso 0.3160(2) -0.29380(10) 0.2831(2) 1.000 0.0045(2)
C5 C Uiso 0.28640(10) -0.20990(10) 0.2628(2) 1.000 0.0035(2)
C6 C Uiso 0.40490(10) -0.15400(10) 0.3436(2) 1.000 0.0033(2)
C7 C Uiso 0.13960(10) -0.16730(10) 0.1534(2) 1.000 0.0032(2)
OW3 O Uiso 0.0296(2) 0.1266(2) 0.4871(2) 1.000 0.0084(3)
H1 H Uiso 0.6446(4) -0.1316(3) 0.5133(6) 1.000 0.0190(10)
H2 H Uiso 0.7024(4) -0.2822(3) 0.5483(6) 1.000 0.0190(10)
H3 H Uiso 0.4951(4) -0.3831(3) 0.4016(6) 1.000 0.0190(10)
H4 H Uiso 0.2254(4) -0.3378(2) 0.2186(5) 1.000 0.0170(10)
H5 H Uiso 0.0825(5) 0.1398(3) 0.0858(5) 1.000 0.0180(10)
H6 H Uiso 0.0893(4) 0.0960(2) 0.2848(5) 1.000 0.0173(9)
H7 H Uiso -0.2173(6) 0.0044(3) 0.3174(5) 1.000 0.0260(10)
H8 H Uiso -0.3049(4) -0.0254(3) 0.1236(7) 1.000 0.0290(10)
H9 H Uiso 0.0190(5) 0.1843(3) 0.4913(6) 1.000 0.0220(10)
H10 H Uiso 0.0839(5) 0.1072(3) 0.6090(5) 1.000 0.0240(10)

loop_
_geom_angle_atom_site_label_1
_geom_angle_atom_site_label_2
_geom_angle_atom_site_label_3
_geom_angle
_geom_angle_site_symmetry_1
_geom_angle_site_symmetry_3
_geom_angle_publ_flag
OW1 Cu OW2 94.12(7) . . yes
OW1 Cu N 89.98(6) . . yes
OW1 Cu OW1 180.00 . 3_555 yes
OW1 Cu OW2 85.88(7) . 3_555 yes
OW1 Cu N 90.02(6) . 3_555 yes
OW2 Cu N 89.36(5) . . yes
OW1 Cu OW2 85.88(7) 3_555 . yes
OW2 Cu OW2 180.00 . 3_555 yes
OW2 Cu N 90.64(5) . 3_555 yes
OW1 Cu N 90.02(6) 3_555 . yes
OW2 Cu N 90.64(5) 3_555 . yes
N Cu N 180.00 . 3_555 yes
OW1 Cu OW2 94.12(7) 3_555 3_555 yes
OW1 Cu N 89.98(6) 3_555 3_555 yes
OW2 Cu N 89.36(5) 3_555 3_555 yes
O1 S O2 116.7(2) . . yes
O1 S N 109.60(19) . . yes
O1 S C6 110.89(18) . . yes
O2 S N 110.65(18) . . yes
O2 S C6 110.92(19) . . yes
N S C6 96.18(17) . . yes
H5 OW1 H6 106.8(3) . . no
Cu OW1 H5 105.7(3) . . no
Cu OW1 H6 118.0(2) . . no
H7 OW2 H8 105.2(4) . . no
Cu OW2 H7 131.3(3) . . no
Cu OW2 H8 105.5(3) . . no
H9 OW3 H10 109.1(4) . . no
S N C7 111.01(14) . . yes
Cu N S 120.20(13) . . yes
Cu N C7 128.58(8) . . yes
C2 C1 C6 116.43(15) . . no
C1 C2 C3 121.40(15) . . no
C2 C3 C4 120.97(15) . . no
C3 C4 C5 117.63(14) . . no
C4 C5 C6 120.43(12) . . no
C4 C5 C7 128.58(13) . . no
C6 C5 C7 110.93(14) . . no
S C6 C1 128.72(15) . . yes
S C6 C5 108.16(13) . . yes
C1 C6 C5 123.11(15) . . no
O3 C7 N 123.97(13) . . yes
O3 C7 C5 122.36(16) . . yes
N C7 C5 113.66(11) . . yes
C2 C1 H1 122.2(3) . . no
C6 C1 H1 121.3(3) . . no
C3 C2 H2 119.2(3) . . no
C1 C2 H2 119.4(3) . . no
C2 C3 H3 119.9(3) . . no
C4 C3 H3 119.1(3) . . no
C3 C4 H4 121.4(2) . . no
C5 C4 H4 121.0(2) . . no

loop_
_geom_bond_atom_site_label_1
_geom_bond_atom_site_label_2
_geom_bond_distance
_geom_bond_site_symmetry_2
_geom_bond_publ_flag
Cu OW1 1.9389(16) . yes
Cu OW2 2.4369(17) . yes
Cu N 2.0331(11) . yes
Cu OW1 1.9389(16) 3_555 yes
Cu OW2 2.4369(17) 3_555 yes
Cu N 2.0331(11) 3_555 yes
S O1 1.433(3) . yes
S O2 1.435(3) . yes
S N 1.628(3) . yes
S C6 1.733(4) . yes
O3 C7 1.232(2) . yes
OW1 H5 0.987(5) . no
OW1 H6 0.985(4) . no
OW2 H7 0.956(4) . no
OW2 H8 0.949(4) . no
OW3 H10 0.953(4) . no
OW3 H9 0.937(6) . no
N C7 1.340(2) . yes
C1 C6 1.368(2) . no
C1 C2 1.382(2) . no
C2 C3 1.386(2) . no
C3 C4 1.381(2) . no
C4 C5 1.379(2) . no
C5 C6 1.3700(19) . no
C5 C7 1.4739(18) . no
C1 H1 1.073(5) . no
C2 H2 1.073(4) . no
C3 H3 1.066(5) . no
C4 H4 1.067(4) . no

loop_
_geom_hbond_atom_site_label_D
_geom_hbond_atom_site_label_H
_geom_hbond_atom_site_label_A
_geom_hbond_distance_DH
_geom_hbond_distance_HA
_geom_hbond_distance_DA
_geom_hbond_angle_DHA
_geom_hbond_site_symmetry_A
_geom_hbond_publ_flag
OW1 H5 O3 0.987(5) 1.629(4) 2.583(2) 161.2(4) 3_555 yes
OW1 H6 OW3 0.985(4) 1.691(4) 2.664(2) 169.1(3) . yes
OW2 H7 O2 0.956(4) 1.936(4) 2.820(2) 152.8(4) 3_556 yes
OW2 H8 O1 0.949(4) 2.279(4) 3.020(2) 134.4(4) 1_455 yes
OW2 H8 O1 0.949(4) 2.223(5) 3.014(2) 140.2(4) 3_555 yes
OW3 H9 O3 0.937(6) 1.845(5) 2.761(4) 165.0(4) 2_555 yes
OW3 H10 OW2 0.953(4) 1.994(5) 2.887(3) 155.3(4) 3_556 yes
C1 H1 O2 1.073(5) 2.355(5) 3.288(2) 144.5(3) 3_656 yes
C2 H2 O3 1.073(4) 2.567(4) 3.518(3) 147.2(3) 4_645 yes
C3 H3 O1 1.066(5) 2.289(5) 3.312(2) 160.3(3) 2_645 yes
C4 H4 OW3 1.067(4) 2.384(4) 3.363(3) 152.0(3) 2_545 yes

loop_
_geom_torsion_atom_site_label_1
_geom_torsion_atom_site_label_2
_geom_torsion_atom_site_label_3
_geom_torsion_atom_site_label_4
_geom_torsion
_geom_torsion_site_symmetry_1
_geom_torsion_publ_flag
OW1 Cu N S -18.12(13) . no
OW1 Cu N C7 167.52(10) . no
OW2 Cu N S -112.24(13) . no
OW2 Cu N C7 73.40(10) . no
OW1 Cu N S 161.88(13) 3_555 no
OW1 Cu N C7 -12.48(10) 3_555 no
OW2 Cu N S 67.76(13) 3_555 no
OW2 Cu N C7 -106.60(10) 3_555 no
O1 S N Cu -58.0(2) . no
O1 S N C7 117.30(19) . no
O2 S N Cu 72.1(2) . no
O2 S N C7 -112.6(2) . no
C6 S N Cu -172.77(8) . no
C6 S N C7 2.51(16) . no
O1 S C6 C1 63.3(3) . no
O1 S C6 C5 -115.49(18) . no
O2 S C6 C1 -68.0(2) . no
O2 S C6 C5 113.16(18) . no
N S C6 C1 177.05(14) . no
N S C6 C5 -1.75(17) . no
Cu N C7 O3 -6.61(19) . no
Cu N C7 C5 172.21(8) . no
S N C7 O3 178.61(16) . no
S N C7 C5 -2.57(16) . no
C6 C1 C2 C3 -0.5(2) . no
C2 C1 C6 S -177.45(16) . no
C2 C1 C6 C5 1.2(2) . no
C1 C2 C3 C4 -0.6(2) . no
C2 C3 C4 C5 0.9(2) . no
C3 C4 C5 C6 -0.2(2) . no
C3 C4 C5 C7 176.75(13) . no
C4 C5 C6 S 178.02(15) . no
C4 C5 C6 C1 -0.9(2) . no
C7 C5 C6 S 0.56(16) . no
C7 C5 C6 C1 -178.33(13) . no
C4 C5 C7 O3 2.9(2) . no
C4 C5 C7 N -175.95(13) . no
C6 C5 C7 O3 -179.90(14) . no
C6 C5 C7 N 1.26(16) . no
